data_1536543
loop_
_publ_author_name
'Wickleder, C.'
'Hartenbach, I.'
'Schleid, T.'
'Lauxmann, P.'

_publ_section_title
;
 Eu4 F (Si O4)3 und Yb5 S (Si O4)3: gemischtvalente Lanthanoid - Silicate
 mit Apatit-Struktur
;
_journal_name_full 'Zeitschrift fuer Anorganische und Allgemeine Chemie'
_journal_page_first 1602
_journal_page_last 1606
_journal_volume 628
_journal_year 2002
_chemical_formula_sum 'Eu5 F O12 Si3'
_chemical_name_systematic 'Eu5 F (Si O4)3'
_space_group_IT_number 176
_symmetry_space_group_name_Hall '-P 6c'
_symmetry_space_group_name_H-M 'P 63/m'
_cell_angle_alpha 90
_cell_angle_beta 90
_cell_angle_gamma 120
_cell_formula_units_Z 2
_cell_length_a 9.5479
_cell_length_b 9.5479
_cell_length_c 7.0416
_cell_volume 555.927
_citation_journal_id_ASTM ZAACAB
_cod_data_source_file Wickleder_ZAACAB_2002_784.cif
_cod_data_source_block Eu5F1O12Si3
_cod_original_cell_volume 555.9269
_cod_original_formula_sum 'Eu5 F1 O12 Si3'
_cod_database_code 1536543

loop_
_symmetry_equiv_pos_as_xyz
x,y,z
x-y,x,z+1/2
-y,x-y,z
-x,-y,z+1/2
-x+y,-x,z
y,-x+y,z+1/2
-x,-y,-z
-x+y,-x,-z-1/2
y,-x+y,-z
x,y,-z-1/2
x-y,x,-z
-y,x-y,-z-1/2

loop_
_atom_site_label
_atom_site_type_symbol
_atom_site_fract_x
_atom_site_fract_y
_atom_site_fract_z
_atom_site_occupancy
_atom_site_U_iso_or_equiv
Eu1 Eu+2 0.3333 0.6667 0.9999 1 0.0
Si1 Si+4 0.3975 0.3702 0.25 1 0.0
F1 F-1 0 0 0.25 1 0.0
O1 O-2 0.317 0.485 0.25 1 0.0
O2 O-2 0.593 0.474 0.25 1 0.0
O3 O-2 0.34 0.25 0.066 1 0.0
Eu2 Eu+3 0.23793 0.99121 0.25 1 0.0
